data_4301805
loop_
_publ_author_name
'Jae Il Kim'
'Hyun Young Kwak'
'Jung Hee Yoon'
'Dae Won Ryu'
'In Young Yoo'
'Namgeun Yang'
'Beong Ki Cho'
'Je-Geun Park'
'Hyosug Lee'
'Chang Seop Hong'

_publ_section_title
;
Cyanide-Bridged FeIII-MnIII Bimetallic Complexes with Dimeric and Chain
Structures Constructed from a Newly Mademer-Fe Tricyanide: Structures and
Magnetic Properties
;
_journal_name_full 'Inorganic Chemistry'
_journal_page_first 2956
_journal_page_last 2966
_journal_paper_doi 10.1021/ic802033q
_journal_volume 48
_journal_year 2009
_chemical_formula_sum 'C40 H32 Cl2 Fe Mn N8 O5'
_chemical_formula_weight 886.43
_chemical_name_systematic
;
 ?
;
_space_group_IT_number 14
_symmetry_cell_setting monoclinic
_symmetry_space_group_name_Hall '-P 2ybc'
_symmetry_space_group_name_H-M 'P 1 21/c 1'
_atom_sites_solution_hydrogens geom
_atom_sites_solution_primary direct
_atom_sites_solution_secondary difmap
_audit_creation_method SHELXL-97
_cell_angle_alpha 90.00
_cell_angle_beta 90.860(2)
_cell_angle_gamma 90.00
_cell_formula_units_Z 4
_cell_length_a 10.0113(3)
_cell_length_b 14.1801(4)
_cell_length_c 26.7347(7)
_cell_measurement_reflns_used 5669
_cell_measurement_temperature 130(2)
_cell_measurement_theta_max 25.772
_cell_measurement_theta_min 2.490
_cell_volume 3794.86(19)
_computing_cell_refinement 'Bruker SMART APEXll'
_computing_data_collection 'Bruker SMART APEXll'
_computing_data_reduction 'Bruker SAINT'
_computing_molecular_graphics WingX
_computing_publication_material WingX
_computing_structure_refinement 'SHELXL-97 (Sheldrick, 1997)'
_computing_structure_solution SHELXTL
_diffrn_ambient_temperature 130(2)
_diffrn_measured_fraction_theta_full 0.977
_diffrn_measured_fraction_theta_max 0.977
_diffrn_measurement_device_type 'CCD area detector'
_diffrn_measurement_method 'omega scan'
_diffrn_radiation_monochromator graphite
_diffrn_radiation_source 'fine-focus sealed tube'
_diffrn_radiation_type MoK\a
_diffrn_radiation_wavelength 0.71073
_diffrn_reflns_av_R_equivalents 0.0761
_diffrn_reflns_av_sigmaI/netI 0.1137
_diffrn_reflns_limit_h_max 13
_diffrn_reflns_limit_h_min -13
_diffrn_reflns_limit_k_max 18
_diffrn_reflns_limit_k_min -18
_diffrn_reflns_limit_l_max 35
_diffrn_reflns_limit_l_min -27
_diffrn_reflns_number 35163
_diffrn_reflns_theta_full 28.28
_diffrn_reflns_theta_max 28.28
_diffrn_reflns_theta_min 1.52
_exptl_absorpt_coefficient_mu 0.913
_exptl_absorpt_correction_T_max 0.9618
_exptl_absorpt_correction_T_min 0.8759
_exptl_absorpt_correction_type multi-scan
_exptl_absorpt_process_details SADABS
_exptl_crystal_colour brown
_exptl_crystal_density_diffrn 1.552
_exptl_crystal_density_method 'not measured'
_exptl_crystal_description plate
_exptl_crystal_F_000 1812
_exptl_crystal_size_max 0.15
_exptl_crystal_size_mid 0.07
_exptl_crystal_size_min 0.04
_refine_diff_density_max 0.878
_refine_diff_density_min -0.481
_refine_diff_density_rms 0.097
_refine_ls_extinction_method none
_refine_ls_goodness_of_fit_ref 1.006
_refine_ls_hydrogen_treatment constr
_refine_ls_matrix_type full
_refine_ls_number_parameters 518
_refine_ls_number_reflns 9207
_refine_ls_number_restraints 0
_refine_ls_restrained_S_all 1.006
_refine_ls_R_factor_all 0.1322
_refine_ls_R_factor_gt 0.0545
_refine_ls_shift/su_max 0.001
_refine_ls_shift/su_mean 0.000
_refine_ls_structure_factor_coef Fsqd
_refine_ls_weighting_details 'calc w=1/[\s^2^(Fo^2^)+(0.0421P)^2^+2.0550P] where P=(Fo^2^+2Fc^2^)/3'
_refine_ls_weighting_scheme calc
_refine_ls_wR_factor_gt 0.0996
_refine_ls_wR_factor_ref 0.1252
_reflns_number_gt 5062
_reflns_number_total 9207
_reflns_threshold_expression >2sigma(I)
_cod_data_source_file ic802033q_si_003.cif
_cod_data_source_block p2(1)-c
_cod_depositor_comments
;
The following automatic conversions were performed:
'_symmetry_cell_setting' value 'Monoclinic' changed to 'monoclinic'
according to '/home/saulius/struct/CIF-dictionaries/cif_core.dic'
dictionary named 'cif_core.dic' version 2.4.1 from
2010-06-29.

'_exptl_absorpt_correction_type' value 'MULTI-SCAN' changed
to 'multi-scan' according to
'/home/saulius/struct/CIF-dictionaries/cif_core.dic' dictionary named
'cif_core.dic' version 2.4.1 from 2010-06-29.

Automatic conversion script
Id: cif_fix_enum 1527 2010-12-29 10:47:43Z saulius 
;
_cod_original_sg_symbol_H-M 'P 21/c'
_cod_database_code 4301805

loop_
_symmetry_equiv_pos_as_xyz
'x, y, z'
'-x, y+1/2, -z+1/2'
'-x, -y, -z'
'x, -y-1/2, z-1/2'

loop_
_atom_site_label
_atom_site_type_symbol
_atom_site_fract_x
_atom_site_fract_y
_atom_site_fract_z
_atom_site_U_iso_or_equiv
_atom_site_adp_type
_atom_site_occupancy
_atom_site_symmetry_multiplicity
_atom_site_calc_flag
_atom_site_refinement_flags
_atom_site_disorder_assembly
_atom_site_disorder_group
Fe1 Fe 0.31056(5) 0.62980(4) 0.362890(19) 0.02043(14) Uani 1 1 d . . .
C1 C 0.4297(4) 0.6686(2) 0.31066(14) 0.0211(8) Uani 1 1 d . . .
N1 N 0.5056(3) 0.6942(2) 0.28135(11) 0.0258(7) Uani 1 1 d . . .
C2 C 0.3653(3) 0.5024(3) 0.34339(13) 0.0209(8) Uani 1 1 d . . .
N2 N 0.3952(3) 0.4296(2) 0.32808(11) 0.0245(7) Uani 1 1 d . . .
C3 C 0.2674(3) 0.7651(3) 0.36508(13) 0.0224(8) Uani 1 1 d . . .
N3 N 0.2467(3) 0.8443(2) 0.36517(12) 0.0318(8) Uani 1 1 d . . .
N4 N 0.4574(3) 0.6483(2) 0.41384(12) 0.0273(8) Uani 1 1 d . . .
C4 C 0.5798(4) 0.6838(3) 0.40901(15) 0.0283(9) Uani 1 1 d . . .
H4 H 0.6052 0.7044 0.3767 0.034 Uiso 1 1 calc R . .
C5 C 0.6733(4) 0.6927(3) 0.44795(15) 0.0304(9) Uani 1 1 d . . .
H5 H 0.7590 0.7189 0.4421 0.037 Uiso 1 1 calc R . .
C6 C 0.6388(4) 0.6627(3) 0.49540(17) 0.0353(10) Uani 1 1 d . . .
H6 H 0.7007 0.6666 0.5226 0.042 Uiso 1 1 calc R . .
C7 C 0.5065(4) 0.6256(2) 0.50227(14) 0.0247(9) Uani 1 1 d . . .
C8 C 0.4599(5) 0.5945(3) 0.54892(15) 0.0363(11) Uani 1 1 d . . .
H8 H 0.5177 0.5949 0.5774 0.044 Uiso 1 1 calc R . .
C9 C 0.3332(5) 0.5642(3) 0.55300(16) 0.0381(11) Uani 1 1 d . . .
H9 H 0.3030 0.5434 0.5847 0.046 Uiso 1 1 calc R . .
C10 C 0.2440(4) 0.5623(3) 0.51192(14) 0.0275(9) Uani 1 1 d . . .
H10 H 0.1551 0.5407 0.5163 0.033 Uiso 1 1 calc R . .
C11 C 0.2843(4) 0.5915(2) 0.46546(15) 0.0258(9) Uani 1 1 d . . .
C12 C 0.4205(4) 0.6228(2) 0.46039(14) 0.0262(9) Uani 1 1 d . . .
N5 N 0.2135(3) 0.5954(2) 0.42096(12) 0.0288(8) Uani 1 1 d . . .
C13 C 0.0812(4) 0.5901(3) 0.41691(16) 0.0323(10) Uani 1 1 d . . .
O1 O -0.0010(3) 0.5788(2) 0.45062(10) 0.0372(7) Uani 1 1 d . . .
C14 C 0.0358(4) 0.6006(3) 0.36258(15) 0.0279(9) Uani 1 1 d . . .
C15 C -0.1021(4) 0.6019(3) 0.35143(16) 0.0293(9) Uani 1 1 d . . .
H15 H -0.1657 0.5947 0.3772 0.035 Uiso 1 1 calc R . .
C16 C -0.1425(4) 0.6138(3) 0.30271(17) 0.0353(11) Uani 1 1 d . . .
H16 H -0.2345 0.6207 0.2942 0.042 Uiso 1 1 calc R . .
C17 C -0.0421(4) 0.6155(2) 0.26478(14) 0.0231(8) Uani 1 1 d . . .
C18 C -0.0770(4) 0.6200(3) 0.21390(16) 0.0374(11) Uani 1 1 d . . .
H18 H -0.1679 0.6277 0.2040 0.045 Uiso 1 1 calc R . .
C19 C 0.0182(4) 0.6133(3) 0.17895(17) 0.0401(11) Uani 1 1 d . . .
H19 H -0.0059 0.6160 0.1445 0.048 Uiso 1 1 calc R . .
C20 C 0.1521(4) 0.6025(3) 0.19317(15) 0.0283(9) Uani 1 1 d . . .
H20 H 0.2169 0.5957 0.1678 0.034 Uiso 1 1 calc R . .
C21 C 0.1937(4) 0.6014(2) 0.24206(14) 0.0266(9) Uani 1 1 d . . .
H21 H 0.2857 0.5956 0.2507 0.032 Uiso 1 1 calc R . .
C22 C 0.0937(4) 0.6092(2) 0.28046(15) 0.0272(9) Uani 1 1 d . . .
N6 N 0.1320(3) 0.6084(2) 0.32959(12) 0.0298(8) Uani 1 1 d . . .
Mn1 Mn 0.56646(5) 0.80800(4) 0.22595(2) 0.02067(14) Uani 1 1 d . . .
O2 O 0.6268(2) 0.71640(16) 0.17998(9) 0.0233(6) Uani 1 1 d . . .
C23 C 0.5709(4) 0.6939(2) 0.13644(14) 0.0238(8) Uani 1 1 d . . .
C24 C 0.6486(4) 0.6434(3) 0.10164(14) 0.0289(9) Uani 1 1 d . . .
H24 H 0.7372 0.6255 0.1107 0.035 Uiso 1 1 calc R . .
C25 C 0.5991(4) 0.6196(3) 0.05509(14) 0.0305(10) Uani 1 1 d . . .
H25 H 0.6535 0.5862 0.0323 0.037 Uiso 1 1 calc R . .
C26 C 0.4692(4) 0.6446(3) 0.04141(14) 0.0282(9) Uani 1 1 d . . .
Cl1 Cl 0.40958(11) 0.62211(7) -0.01913(4) 0.0381(3) Uani 1 1 d . . .
C27 C 0.3890(4) 0.6901(3) 0.07479(14) 0.0267(9) Uani 1 1 d . . .
H27 H 0.2992 0.7045 0.0657 0.032 Uiso 1 1 calc R . .
C28 C 0.4383(4) 0.7156(2) 0.12219(14) 0.0229(8) Uani 1 1 d . . .
C29 C 0.3482(4) 0.7669(2) 0.15436(14) 0.0249(9) Uani 1 1 d . . .
H29 H 0.2582 0.7743 0.1433 0.030 Uiso 1 1 calc R . .
N7 N 0.3818(3) 0.8031(2) 0.19692(11) 0.0245(7) Uani 1 1 d . . .
C30 C 0.2797(3) 0.8490(3) 0.22782(14) 0.0260(9) Uani 1 1 d . . .
H30A H 0.2451 0.8042 0.2529 0.031 Uiso 1 1 calc R . .
H30B H 0.2041 0.8710 0.2066 0.031 Uiso 1 1 calc R . .
C31 C 0.3481(4) 0.9326(3) 0.25371(14) 0.0294(9) Uani 1 1 d . . .
H31A H 0.3582 0.9855 0.2299 0.035 Uiso 1 1 calc R . .
H31B H 0.2943 0.9545 0.2822 0.035 Uiso 1 1 calc R . .
N8 N 0.4803(3) 0.8997(2) 0.27152(11) 0.0221(7) Uani 1 1 d . . .
C32 C 0.5243(4) 0.9246(2) 0.31476(15) 0.0258(9) Uani 1 1 d . . .
H32 H 0.4662 0.9597 0.3355 0.031 Uiso 1 1 calc R . .
C33 C 0.6563(4) 0.9030(2) 0.33433(14) 0.0235(9) Uani 1 1 d . . .
C34 C 0.6901(4) 0.9389(3) 0.38202(14) 0.0282(9) Uani 1 1 d . . .
H34 H 0.6241 0.9687 0.4017 0.034 Uiso 1 1 calc R . .
C35 C 0.8185(4) 0.9306(3) 0.40000(14) 0.0288(9) Uani 1 1 d . . .
Cl2 Cl 0.86173(11) 0.98105(8) 0.45783(4) 0.0444(3) Uani 1 1 d . . .
C36 C 0.9176(4) 0.8873(3) 0.37172(15) 0.0297(9) Uani 1 1 d . . .
H36 H 1.0065 0.8826 0.3844 0.036 Uiso 1 1 calc R . .
C37 C 0.8843(4) 0.8516(2) 0.32521(14) 0.0267(9) Uani 1 1 d . . .
H37 H 0.9517 0.8216 0.3063 0.032 Uiso 1 1 calc R . .
C38 C 0.7549(4) 0.8580(2) 0.30477(14) 0.0224(8) Uani 1 1 d . . .
O3 O 0.7318(2) 0.82339(17) 0.25978(9) 0.0238(6) Uani 1 1 d . . .
C39 C 0.9352(4) 0.8568(3) 0.1590(2) 0.0733(18) Uani 1 1 d . . .
H39A H 0.9584 0.8681 0.1942 0.110 Uiso 1 1 calc R . .
H39B H 0.8872 0.7967 0.1558 0.110 Uiso 1 1 calc R . .
H39C H 0.8782 0.9081 0.1465 0.110 Uiso 1 1 calc R . .
O5 O 0.9592(4) 0.6819(3) 0.53561(14) 0.0832(13) Uani 1 1 d . . .
H5A H 0.9685 0.6424 0.5125 0.125 Uiso 1 1 calc R . .
C40 C 1.0017(7) 0.7733(4) 0.5188(3) 0.116(3) Uani 1 1 d . . .
H40A H 1.0386 0.8090 0.5471 0.174 Uiso 1 1 calc R . .
H40B H 0.9251 0.8073 0.5044 0.174 Uiso 1 1 calc R . .
H40C H 1.0703 0.7658 0.4933 0.174 Uiso 1 1 calc R . .
O4 O 1.0536(3) 0.8529(3) 0.13055(13) 0.0640(10) Uani 1 1 d . . .
H4A H 1.0365 0.8289 0.1025 0.096 Uiso 1 1 calc R . .

loop_
_atom_site_aniso_label
_atom_site_aniso_U_11
_atom_site_aniso_U_22
_atom_site_aniso_U_33
_atom_site_aniso_U_23
_atom_site_aniso_U_13
_atom_site_aniso_U_12
Fe1 0.0207(3) 0.0181(3) 0.0227(3) 0.0001(2) 0.0067(2) 0.0004(2)
C1 0.026(2) 0.0137(18) 0.023(2) -0.0021(16) -0.0032(17) 0.0034(16)
N1 0.0268(18) 0.0258(18) 0.0251(19) 0.0024(15) 0.0076(14) 0.0009(15)
C2 0.0161(19) 0.026(2) 0.020(2) 0.0029(17) 0.0032(15) -0.0036(16)
N2 0.0273(18) 0.0217(17) 0.0246(18) -0.0037(15) 0.0052(14) 0.0017(14)
C3 0.0183(19) 0.029(2) 0.020(2) 0.0001(18) 0.0052(15) -0.0006(17)
N3 0.033(2) 0.0238(19) 0.039(2) -0.0025(17) 0.0091(16) 0.0026(15)
N4 0.037(2) 0.0197(17) 0.0257(19) -0.0027(14) 0.0035(15) 0.0026(15)
C4 0.023(2) 0.025(2) 0.037(3) 0.0008(19) 0.0013(18) -0.0015(18)
C5 0.031(2) 0.026(2) 0.034(2) -0.0056(19) 0.0015(19) 0.0031(18)
C6 0.041(3) 0.024(2) 0.041(3) -0.010(2) -0.004(2) 0.0095(19)
C7 0.036(2) 0.0148(19) 0.023(2) -0.0035(17) 0.0006(17) 0.0077(17)
C8 0.058(3) 0.025(2) 0.026(2) -0.0023(19) 0.002(2) 0.008(2)
C9 0.056(3) 0.026(2) 0.033(3) 0.002(2) 0.005(2) 0.006(2)
C10 0.033(2) 0.024(2) 0.025(2) -0.0012(18) 0.0068(18) 0.0036(18)
C11 0.033(2) 0.0169(19) 0.028(2) -0.0013(17) 0.0033(18) 0.0051(17)
C12 0.039(2) 0.017(2) 0.022(2) -0.0053(17) 0.0051(18) 0.0067(18)
N5 0.0287(19) 0.0255(18) 0.033(2) 0.0007(15) 0.0098(15) 0.0000(15)
C13 0.032(2) 0.023(2) 0.042(3) -0.0082(19) 0.010(2) -0.0068(18)
O1 0.0304(16) 0.0544(19) 0.0273(16) -0.0050(14) 0.0137(13) -0.0119(14)
C14 0.029(2) 0.0184(19) 0.036(3) -0.0054(18) 0.0110(19) -0.0011(17)
C15 0.026(2) 0.025(2) 0.037(3) -0.0049(19) 0.0071(18) 0.0001(17)
C16 0.028(2) 0.019(2) 0.060(3) -0.009(2) 0.000(2) 0.0011(17)
C17 0.028(2) 0.0126(19) 0.029(2) 0.0003(16) -0.0025(17) 0.0005(16)
C18 0.036(3) 0.030(2) 0.046(3) 0.001(2) -0.009(2) 0.003(2)
C19 0.043(3) 0.035(3) 0.042(3) 0.003(2) -0.007(2) -0.001(2)
C20 0.030(2) 0.025(2) 0.030(2) 0.0002(18) 0.0009(18) -0.0030(17)
C21 0.033(2) 0.022(2) 0.025(2) -0.0018(17) 0.0015(18) 0.0049(17)
C22 0.040(2) 0.0135(19) 0.028(2) 0.0003(17) -0.0050(18) 0.0012(17)
N6 0.0315(19) 0.0222(18) 0.036(2) -0.0032(15) 0.0056(16) -0.0003(15)
Mn1 0.0221(3) 0.0193(3) 0.0207(3) 0.0009(3) 0.0045(2) 0.0016(2)
O2 0.0257(14) 0.0218(14) 0.0224(14) -0.0016(11) 0.0013(11) 0.0047(11)
C23 0.030(2) 0.0183(19) 0.023(2) 0.0040(17) 0.0028(17) -0.0048(17)
C24 0.031(2) 0.028(2) 0.028(2) -0.0023(19) 0.0071(18) 0.0016(18)
C25 0.041(2) 0.026(2) 0.025(2) -0.0059(18) 0.0088(19) -0.0028(19)
C26 0.039(2) 0.023(2) 0.023(2) -0.0040(18) 0.0005(18) -0.0107(19)
Cl1 0.0526(7) 0.0364(6) 0.0252(6) -0.0036(5) -0.0004(5) -0.0102(5)
C27 0.030(2) 0.024(2) 0.026(2) 0.0017(18) -0.0011(17) -0.0071(18)
C28 0.027(2) 0.020(2) 0.022(2) 0.0057(16) 0.0043(16) -0.0036(16)
C29 0.024(2) 0.021(2) 0.030(2) 0.0082(18) 0.0019(17) -0.0013(17)
N7 0.0234(17) 0.0248(17) 0.0254(19) 0.0033(15) 0.0048(14) 0.0011(14)
C30 0.021(2) 0.033(2) 0.025(2) 0.0021(18) 0.0072(16) 0.0056(17)
C31 0.030(2) 0.029(2) 0.029(2) 0.0017(19) -0.0001(18) 0.0101(18)
N8 0.0241(17) 0.0171(16) 0.0252(18) 0.0011(14) 0.0016(14) 0.0031(13)
C32 0.029(2) 0.0166(19) 0.033(2) -0.0023(18) 0.0091(18) 0.0007(17)
C33 0.029(2) 0.0183(19) 0.023(2) -0.0014(16) 0.0051(17) -0.0004(17)
C34 0.030(2) 0.024(2) 0.031(2) -0.0045(18) 0.0072(18) 0.0028(18)
C35 0.040(3) 0.023(2) 0.023(2) -0.0003(18) 0.0008(18) -0.0029(19)
Cl2 0.0484(7) 0.0521(7) 0.0324(6) -0.0159(5) -0.0050(5) 0.0033(6)
C36 0.030(2) 0.024(2) 0.034(2) -0.0037(19) -0.0021(18) 0.0015(18)
C37 0.028(2) 0.019(2) 0.032(2) -0.0022(18) 0.0043(18) 0.0009(17)
C38 0.026(2) 0.0160(19) 0.026(2) -0.0004(17) 0.0044(16) -0.0037(16)
O3 0.0244(14) 0.0249(14) 0.0221(14) -0.0030(12) 0.0030(11) 0.0006(11)
C39 0.035(3) 0.046(3) 0.139(6) 0.009(3) 0.034(3) 0.006(2)
O5 0.085(3) 0.095(3) 0.069(3) -0.031(2) -0.005(2) 0.026(3)
C40 0.124(6) 0.048(4) 0.175(8) -0.008(5) -0.061(6) -0.004(4)
O4 0.039(2) 0.095(3) 0.057(2) 0.005(2) 0.0043(17) 0.0066(19)

loop_
_atom_type_symbol
_atom_type_description
_atom_type_scat_dispersion_real
_atom_type_scat_dispersion_imag
_atom_type_scat_source
C C 0.0033 0.0016 'International Tables Vol C Tables 4.2.6.8 and 6.1.1.4'
H H 0.0000 0.0000 'International Tables Vol C Tables 4.2.6.8 and 6.1.1.4'
N N 0.0061 0.0033 'International Tables Vol C Tables 4.2.6.8 and 6.1.1.4'
O O 0.0106 0.0060 'International Tables Vol C Tables 4.2.6.8 and 6.1.1.4'
Cl Cl 0.1484 0.1585 'International Tables Vol C Tables 4.2.6.8 and 6.1.1.4'
Mn Mn 0.3368 0.7283 'International Tables Vol C Tables 4.2.6.8 and 6.1.1.4'
Fe Fe 0.3463 0.8444 'International Tables Vol C Tables 4.2.6.8 and 6.1.1.4'

loop_
_geom_angle_atom_site_label_1
_geom_angle_atom_site_label_2
_geom_angle_atom_site_label_3
_geom_angle
_geom_angle_site_symmetry_1
_geom_angle_site_symmetry_3
_geom_angle_publ_flag
N5 Fe1 C1 171.79(15) . . ?
N5 Fe1 C2 97.41(14) . . ?
C1 Fe1 C2 83.79(14) . . ?
N5 Fe1 C3 96.33(14) . . ?
C1 Fe1 C3 83.22(14) . . ?
C2 Fe1 C3 165.61(14) . . ?
N5 Fe1 N4 81.82(14) . . ?
C1 Fe1 N4 89.99(14) . . ?
C2 Fe1 N4 95.50(13) . . ?
C3 Fe1 N4 90.67(13) . . ?
N5 Fe1 N6 82.02(14) . . ?
C1 Fe1 N6 106.14(14) . . ?
C2 Fe1 N6 89.64(13) . . ?
C3 Fe1 N6 88.04(13) . . ?
N4 Fe1 N6 163.54(13) . . ?
N1 C1 Fe1 176.2(3) . . ?
C1 N1 Mn1 147.7(3) . . ?
N2 C2 Fe1 174.6(3) . . ?
C2 N2 Mn1 161.4(3) . 2_645 ?
N3 C3 Fe1 177.2(3) . . ?
C4 N4 C12 117.0(3) . . ?
C4 N4 Fe1 130.5(3) . . ?
C12 N4 Fe1 112.5(3) . . ?
N4 C4 C5 124.7(4) . . ?
C6 C5 C4 118.7(4) . . ?
C5 C6 C7 118.1(4) . . ?
C12 C7 C8 119.4(4) . . ?
C12 C7 C6 117.6(4) . . ?
C8 C7 C6 123.0(4) . . ?
C9 C8 C7 119.8(4) . . ?
C8 C9 C10 122.1(4) . . ?
C11 C10 C9 120.6(4) . . ?
C10 C11 N5 129.7(4) . . ?
C10 C11 C12 117.9(4) . . ?
N5 C11 C12 112.4(3) . . ?
N4 C12 C7 123.7(4) . . ?
N4 C12 C11 116.1(4) . . ?
C7 C12 C11 120.2(4) . . ?
C13 N5 C11 124.6(3) . . ?
C13 N5 Fe1 117.9(3) . . ?
C11 N5 Fe1 116.9(3) . . ?
O1 C13 N5 128.3(4) . . ?
O1 C13 C14 120.9(4) . . ?
N5 C13 C14 110.8(3) . . ?
N6 C14 C15 125.4(4) . . ?
N6 C14 C13 115.8(3) . . ?
C15 C14 C13 118.7(3) . . ?
C16 C15 C14 118.6(4) . . ?
C15 C16 C17 118.2(4) . . ?
C18 C17 C22 120.9(4) . . ?
C18 C17 C16 121.2(4) . . ?
C22 C17 C16 117.8(4) . . ?
C19 C18 C17 120.1(4) . . ?
C18 C19 C20 120.3(4) . . ?
C21 C20 C19 122.6(4) . . ?
C20 C21 C22 118.3(4) . . ?
N6 C22 C17 122.7(4) . . ?
N6 C22 C21 119.7(4) . . ?
C17 C22 C21 117.7(4) . . ?
C14 N6 C22 116.6(3) . . ?
C14 N6 Fe1 111.7(3) . . ?
C22 N6 Fe1 131.4(3) . . ?
O3 Mn1 O2 95.99(10) . . ?
O3 Mn1 N8 90.93(11) . . ?
O2 Mn1 N8 172.88(12) . . ?
O3 Mn1 N7 172.48(12) . . ?
O2 Mn1 N7 91.49(12) . . ?
N8 Mn1 N7 81.57(12) . . ?
O3 Mn1 N1 90.66(11) . . ?
O2 Mn1 N1 91.54(11) . . ?
N8 Mn1 N1 86.70(11) . . ?
N7 Mn1 N1 88.46(11) . . ?
O3 Mn1 N2 93.50(11) . 2_655 ?
O2 Mn1 N2 92.80(10) . 2_655 ?
N8 Mn1 N2 88.42(11) . 2_655 ?
N7 Mn1 N2 86.79(11) . 2_655 ?
N1 Mn1 N2 173.64(11) . 2_655 ?
C23 O2 Mn1 127.0(2) . . ?
O2 C23 C28 124.7(3) . . ?
O2 C23 C24 118.1(3) . . ?
C28 C23 C24 117.2(4) . . ?
C25 C24 C23 121.6(4) . . ?
C24 C25 C26 119.9(4) . . ?
C27 C26 C25 120.2(4) . . ?
C27 C26 Cl1 119.6(3) . . ?
C25 C26 Cl1 120.2(3) . . ?
C26 C27 C28 120.6(4) . . ?
C27 C28 C23 120.3(3) . . ?
C27 C28 C29 116.9(3) . . ?
C23 C28 C29 122.7(3) . . ?
N7 C29 C28 124.5(3) . . ?
C29 N7 C30 119.7(3) . . ?
C29 N7 Mn1 125.9(3) . . ?
C30 N7 Mn1 114.4(2) . . ?
N7 C30 C31 106.6(3) . . ?
N8 C31 C30 107.1(3) . . ?
C32 N8 C31 119.9(3) . . ?
C32 N8 Mn1 125.9(3) . . ?
C31 N8 Mn1 113.8(2) . . ?
N8 C32 C33 124.6(3) . . ?
C34 C33 C38 120.3(3) . . ?
C34 C33 C32 117.2(3) . . ?
C38 C33 C32 122.1(3) . . ?
C35 C34 C33 119.9(4) . . ?
C34 C35 C36 121.1(4) . . ?
C34 C35 Cl2 119.5(3) . . ?
C36 C35 Cl2 119.3(3) . . ?
C37 C36 C35 119.0(4) . . ?
C36 C37 C38 122.5(4) . . ?
O3 C38 C37 118.7(3) . . ?
O3 C38 C33 124.1(3) . . ?
C37 C38 C33 117.2(3) . . ?
C38 O3 Mn1 128.4(2) . . ?

loop_
_geom_bond_atom_site_label_1
_geom_bond_atom_site_label_2
_geom_bond_distance
_geom_bond_site_symmetry_2
_geom_bond_publ_flag
Fe1 N5 1.907(3) . ?
Fe1 C1 1.930(4) . ?
Fe1 C2 1.960(4) . ?
Fe1 C3 1.967(4) . ?
Fe1 N4 2.006(3) . ?
Fe1 N6 2.009(3) . ?
C1 N1 1.158(4) . ?
N1 Mn1 2.280(3) . ?
C2 N2 1.153(4) . ?
N2 Mn1 2.285(3) 2_645 ?
C3 N3 1.143(4) . ?
N4 C4 1.333(4) . ?
N4 C12 1.353(4) . ?
C4 C5 1.396(5) . ?
C5 C6 1.387(5) . ?
C6 C7 1.440(5) . ?
C7 C12 1.402(5) . ?
C7 C8 1.409(5) . ?
C8 C9 1.345(6) . ?
C9 C10 1.405(5) . ?
C10 C11 1.376(5) . ?
C11 N5 1.377(5) . ?
C11 C12 1.442(5) . ?
N5 C13 1.329(5) . ?
C13 O1 1.240(4) . ?
C13 C14 1.523(6) . ?
C14 N6 1.320(4) . ?
C14 C15 1.408(5) . ?
C15 C16 1.369(5) . ?
C16 C17 1.439(5) . ?
C17 C18 1.401(5) . ?
C17 C22 1.419(5) . ?
C18 C19 1.348(5) . ?
C19 C20 1.397(5) . ?
C20 C21 1.366(5) . ?
C21 C22 1.449(5) . ?
C22 N6 1.363(5) . ?
Mn1 O3 1.887(2) . ?
Mn1 O2 1.893(2) . ?
Mn1 N8 1.988(3) . ?
Mn1 N7 1.995(3) . ?
Mn1 N2 2.285(3) 2_655 ?
O2 C23 1.323(4) . ?
C23 C28 1.411(5) . ?
C23 C24 1.416(5) . ?
C24 C25 1.375(5) . ?
C25 C26 1.391(5) . ?
C26 C27 1.371(5) . ?
C26 Cl1 1.746(4) . ?
C27 C28 1.400(5) . ?
C28 C29 1.451(5) . ?
C29 N7 1.288(4) . ?
N7 C30 1.476(4) . ?
C30 C31 1.529(5) . ?
C31 N8 1.475(4) . ?
N8 C32 1.281(4) . ?
C32 C33 1.446(5) . ?
C33 C34 1.409(5) . ?
C33 C38 1.425(5) . ?
C34 C35 1.371(5) . ?
C35 C36 1.398(5) . ?
C35 Cl2 1.752(4) . ?
C36 C37 1.379(5) . ?
C37 C38 1.401(5) . ?
C38 O3 1.316(4) . ?
C39 O4 1.418(5) . ?
O5 C40 1.438(7) . ?
